data_2310734
loop_
_publ_author_name
'Bode, H.'

_publ_section_title
;
 Ueber die Kristallstrukturen der Hexafluorozirkonate
;
_journal_name_full 'Acta Crystallographica (1,1948-23,1967)'
_journal_page_first 637
_journal_page_last 637
_journal_volume 7
_journal_year 1954
_chemical_formula_sum Zr
_chemical_name_systematic '(N H4)2 (Zr F6)'
_space_group_IT_number 55
_symmetry_space_group_name_Hall '-P 2 2ab'
_symmetry_space_group_name_H-M 'P b a m'
_cell_angle_alpha 90
_cell_angle_beta 90
_cell_angle_gamma 90
_cell_formula_units_Z 8
_cell_length_a 13.5
_cell_length_b 11.68
_cell_length_c 7.74
_cell_volume 1220.443
_citation_journal_id_ASTM ACCRA9
_cod_data_source_file Bode_ACCRA9_1954_1998.cif
_cod_data_source_block Zr1
_cod_original_formula_sum Zr1
_cod_database_code 2310734

loop_
_symmetry_equiv_pos_as_xyz
x,y,z
-x,-y,z
x+1/2,-y+1/2,-z
-x+1/2,y+1/2,-z
-x,-y,-z
x,y,-z
-x-1/2,y-1/2,z
x-1/2,-y-1/2,z

loop_
_atom_site_label
_atom_site_type_symbol
_atom_site_fract_x
_atom_site_fract_y
_atom_site_fract_z
_atom_site_occupancy
_atom_site_U_iso_or_equiv
Zr1 Zr+4 0 0 0 1 0.0
Zr3 Zr+4 0 0.25 0.5 1 0.0
Zr2 Zr+4 0 0.5 0 1 0.0
